data_8105564
loop_
_publ_author_name
'Li, Wen'
'Zhu, Xia'
'Zhu, Xue-heng'
'Li, Shi-jing-min'

_publ_section_title
;
 Crystal structure of
 poly[diaqua-bis(\m2-1-(4-(1H-imidazol-1-yl)benzyl)-1H-1,2,4-triazole-\k2
 N:N&#x2032;)manganese(II)]bis(2-carboxybenzoate) dihydrate,
 MnC40H40N10O12
;
_journal_issue 1
_journal_name_full 'Zeitschrift f\"ur Kristallographie - New Crystal Structures'
_journal_page_first 127
_journal_page_last 129
_journal_paper_doi 10.1515/ncrs-2018-0223
_journal_volume 234
_journal_year 2018
_chemical_formula_moiety '0.5(C48 H52 Mn2 N20 O4), 2(C8 H5 O4), 2(H2 O)'
_chemical_formula_sum 'C40 H40 Mn N10 O12'
_chemical_formula_weight 907.76
_space_group_crystal_system monoclinic
_space_group_IT_number 14
_space_group_name_Hall '-P 2ybc'
_space_group_name_H-M_alt 'P 1 21/c 1'
_atom_sites_solution_hydrogens mixed
_atom_sites_solution_primary dual
_cell_angle_alpha 90
_cell_angle_beta 97.61(3)
_cell_angle_gamma 90
_cell_formula_units_Z 2
_cell_length_a 8.252(6)
_cell_length_b 18.144(10)
_cell_length_c 13.580(8)
_cell_measurement_reflns_used 8170
_cell_measurement_temperature 120
_cell_measurement_theta_max 27.440
_cell_measurement_theta_min 2.243
_cell_volume 2015(2)
_computing_cell_refinement 'SAINT v8.37A (Bruker, 2015)'
_computing_data_reduction 'SAINT v8.37A (Bruker, 2015)'
_computing_molecular_graphics 'Olex2 (Dolomanov et al., 2009)'
_computing_publication_material 'Olex2 (Dolomanov et al., 2009)'
_computing_structure_refinement 'ShelXL (Sheldrick, 2015)'
_computing_structure_solution 'ShelXT (Sheldrick, 2015)'
_diffrn_ambient_temperature 120
_diffrn_detector_area_resol_mean 8
_diffrn_measured_fraction_theta_full 0.999
_diffrn_measured_fraction_theta_max 0.992
_diffrn_measurement_device_type 'Bruker D8 VENTURE'
_diffrn_measurement_method '\w and \f scans'
_diffrn_radiation_monochromator graphite
_diffrn_radiation_type MoK\a
_diffrn_radiation_wavelength 0.71073
_diffrn_reflns_av_R_equivalents 0.1266
_diffrn_reflns_av_unetI/netI 0.0644
_diffrn_reflns_Laue_measured_fraction_full 0.999
_diffrn_reflns_Laue_measured_fraction_max 0.992
_diffrn_reflns_limit_h_max 10
_diffrn_reflns_limit_h_min -10
_diffrn_reflns_limit_k_max 23
_diffrn_reflns_limit_k_min -23
_diffrn_reflns_limit_l_max 17
_diffrn_reflns_limit_l_min -17
_diffrn_reflns_number 43860
_diffrn_reflns_point_group_measured_fraction_full 0.999
_diffrn_reflns_point_group_measured_fraction_max 0.992
_diffrn_reflns_theta_full 25.242
_diffrn_reflns_theta_max 27.533
_diffrn_reflns_theta_min 2.708
_diffrn_source 'sealed tube'
_exptl_absorpt_coefficient_mu 0.406
_exptl_absorpt_correction_T_max 0.7456
_exptl_absorpt_correction_T_min 0.4791
_exptl_absorpt_correction_type multi-scan
_exptl_absorpt_process_details
'SADABS-2016/2 (Bruker,2016/2) was used for absorption correction. wR2(int) was 0.1790 before and 0.0961 after correction. The Ratio of minimum to maximum transmission is 0.6426. The \l/2 correction factor is Not present.'
_exptl_crystal_colour 'clear light colourless'
_exptl_crystal_colour_lustre clear
_exptl_crystal_colour_modifier light
_exptl_crystal_colour_primary colourless
_exptl_crystal_density_diffrn 1.496
_exptl_crystal_description block
_exptl_crystal_F_000 942
_exptl_crystal_size_max 0.1
_exptl_crystal_size_mid 0.1
_exptl_crystal_size_min 0.05
_refine_diff_density_max 0.468
_refine_diff_density_min -0.607
_refine_diff_density_rms 0.064
_refine_ls_extinction_coef .
_refine_ls_extinction_method none
_refine_ls_goodness_of_fit_ref 1.040
_refine_ls_hydrogen_treatment constr
_refine_ls_matrix_type full
_refine_ls_number_parameters 286
_refine_ls_number_reflns 4601
_refine_ls_number_restraints 0
_refine_ls_restrained_S_all 1.040
_refine_ls_R_factor_all 0.0688
_refine_ls_R_factor_gt 0.0390
_refine_ls_shift/su_max 0.000
_refine_ls_shift/su_mean 0.000
_refine_ls_structure_factor_coef Fsqd
_refine_ls_weighting_details 'w=1/[\s^2^(Fo^2^)+(0.0311P)^2^+0.9403P] where P=(Fo^2^+2Fc^2^)/3'
_refine_ls_weighting_scheme calc
_refine_ls_wR_factor_gt 0.0890
_refine_ls_wR_factor_ref 0.1027
_reflns_Friedel_coverage 0.000
_reflns_Friedel_fraction_full .
_reflns_Friedel_fraction_max .
_reflns_number_gt 3338
_reflns_number_total 4601
_reflns_threshold_expression 'I > 2\s(I)'
_cod_data_source_file suppl_ncrs-2018-0223_suppl.cif
_cod_data_source_block 5_pl
_cod_database_code 8105564
_shelx_space_group_comment
;
The symmetry employed for this shelxl refinement is uniquely defined
by the following loop, which should always be used as a source of
symmetry information in preference to the above space-group names.
They are only intended as comments.
;
_shelx_estimated_absorpt_t_max 0.980
_shelx_estimated_absorpt_t_min 0.961
_olex2_refinement_description
;
1. Fixed Uiso
 At 1.2 times of:
  All C(H) groups, All C(H,H) groups
 At 1.5 times of:
  All O(H) groups, All O(H,H) groups
2.a Riding coordinates:
 O1(H1A,H1B), O3(H3A), O6(H6A,H6B)
2.b Secondary CH2 refined with riding coordinates:
 C10(H10A,H10B)
2.c Aromatic/amide H refined with riding coordinates:
 C1(H1), C2(H2), C3(H3), C5(H5), C6(H6), C8(H8), C9(H9), C11(H11), C12(H12),
 C15(H15), C16(H16), C17(H17), C18(H18)
;

loop_
_space_group_symop_operation_xyz
'x, y, z'
'-x, y+1/2, -z+1/2'
'-x, -y, -z'
'x, -y-1/2, z-1/2'

loop_
_atom_site_label
_atom_site_type_symbol
_atom_site_fract_x
_atom_site_fract_y
_atom_site_fract_z
_atom_site_U_iso_or_equiv
_atom_site_adp_type
_atom_site_occupancy
_atom_site_site_symmetry_order
_atom_site_calc_flag
_atom_site_refinement_flags_posn
_atom_site_refinement_flags_adp
_atom_site_refinement_flags_occupancy
_atom_site_disorder_assembly
_atom_site_disorder_group
Mn1 Mn 0.000000 0.000000 0.000000 0.01591(12) Uani 1 2 d S T P . .
O1 O 0.23902(17) -0.04362(8) -0.01765(10) 0.0248(3) Uani 1 1 d . . . . .
H1A H 0.292834 -0.033306 -0.065320 0.037 Uiso 1 1 d R . . . .
H1B H 0.291054 -0.080096 0.012660 0.037 Uiso 1 1 d R . . . .
N1 N 0.1114(2) 0.10800(8) 0.05850(12) 0.0191(4) Uani 1 1 d . . . . .
N2 N 0.25537(19) 0.20944(9) 0.09256(12) 0.0177(3) Uani 1 1 d . . . . .
N3 N 0.97252(19) 0.45931(8) 0.34069(12) 0.0176(3) Uani 1 1 d . . . . .
N4 N 0.85932(19) 0.43703(9) 0.18888(12) 0.0185(4) Uani 1 1 d . . . . .
N5 N 0.9985(2) 0.39503(9) 0.20147(13) 0.0233(4) Uani 1 1 d . . . . .
C1 C 0.2493(2) 0.14254(10) 0.04809(14) 0.0184(4) Uani 1 1 d . . . . .
H1 H 0.332922 0.122997 0.013928 0.022 Uiso 1 1 calc R . . . .
C2 C 0.0264(3) 0.15509(11) 0.11314(15) 0.0213(4) Uani 1 1 d . . . . .
H2 H -0.077380 0.144876 0.133049 0.026 Uiso 1 1 calc R . . . .
C3 C 0.1122(2) 0.21753(11) 0.13402(15) 0.0220(4) Uani 1 1 d . . . . .
H3 H 0.080629 0.258856 0.170010 0.026 Uiso 1 1 calc R . . . .
C4 C 0.3805(2) 0.26439(10) 0.09358(14) 0.0181(4) Uani 1 1 d . . . . .
C5 C 0.3342(3) 0.33788(11) 0.08898(15) 0.0229(4) Uani 1 1 d . . . . .
H5 H 0.222062 0.351144 0.084179 0.027 Uiso 1 1 calc R . . . .
C6 C 0.4538(2) 0.39179(11) 0.09149(15) 0.0220(4) Uani 1 1 d . . . . .
H6 H 0.422667 0.442223 0.089353 0.026 Uiso 1 1 calc R . . . .
C7 C 0.6187(2) 0.37351(10) 0.09707(14) 0.0184(4) Uani 1 1 d . . . . .
C8 C 0.6631(2) 0.29933(11) 0.10118(14) 0.0197(4) Uani 1 1 d . . . . .
H8 H 0.775011 0.286047 0.104560 0.024 Uiso 1 1 calc R . . . .
C9 C 0.5448(2) 0.24454(11) 0.10039(14) 0.0191(4) Uani 1 1 d . . . . .
H9 H 0.575815 0.194092 0.104456 0.023 Uiso 1 1 calc R . . . .
C10 C 0.7458(2) 0.43358(11) 0.09610(14) 0.0210(4) Uani 1 1 d . . . . .
H10A H 0.808793 0.424815 0.040042 0.025 Uiso 1 1 calc R . . . .
H10B H 0.689738 0.481682 0.084908 0.025 Uiso 1 1 calc R . . . .
C11 C 1.0616(2) 0.41036(11) 0.29349(15) 0.0211(4) Uani 1 1 d . . . . .
H11 H 1.160796 0.389151 0.324371 0.025 Uiso 1 1 calc R . . . .
C12 C 0.8459(2) 0.47431(10) 0.27148(14) 0.0178(4) Uani 1 1 d . . . . .
H12 H 0.758967 0.506960 0.280203 0.021 Uiso 1 1 calc R . . . .
O2 O 0.42794(19) -0.13192(8) 0.11365(11) 0.0302(4) Uani 1 1 d . . . . .
O3 O 0.62177(17) -0.21294(7) 0.15563(11) 0.0250(3) Uani 1 1 d . . . . .
H3A H 0.631676 -0.257783 0.161452 0.037 Uiso 1 1 d R . . . .
O4 O 0.65484(17) -0.34316(8) 0.17316(12) 0.0288(4) Uani 1 1 d . . . . .
O5 O 0.50637(18) -0.44257(7) 0.17755(12) 0.0301(4) Uani 1 1 d . . . . .
C13 C 0.4709(2) -0.19626(11) 0.13597(14) 0.0199(4) Uani 1 1 d . . . . .
C14 C 0.3374(2) -0.25385(10) 0.13877(14) 0.0172(4) Uani 1 1 d . . . . .
C15 C 0.1781(2) -0.22569(11) 0.12284(15) 0.0230(4) Uani 1 1 d . . . . .
H15 H 0.163904 -0.174289 0.111500 0.028 Uiso 1 1 calc R . . . .
C16 C 0.0402(3) -0.26926(12) 0.12282(16) 0.0271(5) Uani 1 1 d . . . . .
H16 H -0.065799 -0.248003 0.111371 0.033 Uiso 1 1 calc R . . . .
C17 C 0.0591(3) -0.34423(12) 0.13972(15) 0.0255(5) Uani 1 1 d . . . . .
H17 H -0.033715 -0.375071 0.140663 0.031 Uiso 1 1 calc R . . . .
C18 C 0.2154(3) -0.37356(11) 0.15524(14) 0.0215(4) Uani 1 1 d . . . . .
H18 H 0.227297 -0.425051 0.166664 0.026 Uiso 1 1 calc R . . . .
C19 C 0.3569(2) -0.33077(10) 0.15487(13) 0.0171(4) Uani 1 1 d . . . . .
C20 C 0.5152(2) -0.37512(10) 0.16967(14) 0.0196(4) Uani 1 1 d . . . . .
O6 O 0.4085(2) 0.00414(9) -0.15526(12) 0.0383(4) Uani 1 1 d . . . . .
H6A H 0.442268 -0.015374 -0.205635 0.058 Uiso 1 1 d R . . . .
H6B H 0.464438 0.043396 -0.145045 0.058 Uiso 1 1 d R . . . .

loop_
_atom_site_aniso_label
_atom_site_aniso_U_11
_atom_site_aniso_U_22
_atom_site_aniso_U_33
_atom_site_aniso_U_23
_atom_site_aniso_U_13
_atom_site_aniso_U_12
Mn1 0.0158(2) 0.0139(2) 0.0180(2) 0.00217(16) 0.00216(16) -0.00033(16)
O1 0.0191(8) 0.0259(8) 0.0303(8) 0.0087(6) 0.0067(6) 0.0042(6)
N1 0.0200(9) 0.0180(8) 0.0196(9) 0.0009(7) 0.0035(7) 0.0004(7)
N2 0.0173(8) 0.0168(8) 0.0196(9) -0.0018(6) 0.0041(7) -0.0012(6)
N3 0.0168(8) 0.0148(8) 0.0214(9) -0.0028(6) 0.0030(7) -0.0006(6)
N4 0.0167(8) 0.0189(8) 0.0201(9) -0.0035(7) 0.0035(6) -0.0017(7)
N5 0.0183(9) 0.0223(9) 0.0298(10) -0.0069(7) 0.0045(7) 0.0024(7)
C1 0.0191(10) 0.0166(9) 0.0201(10) -0.0001(8) 0.0044(8) 0.0009(8)
C2 0.0204(11) 0.0224(10) 0.0217(11) -0.0011(8) 0.0050(8) 0.0000(8)
C3 0.0206(11) 0.0212(10) 0.0251(11) -0.0060(8) 0.0067(8) 0.0013(8)
C4 0.0206(10) 0.0192(10) 0.0149(10) -0.0025(7) 0.0035(8) -0.0027(8)
C5 0.0192(11) 0.0199(10) 0.0296(12) -0.0024(8) 0.0036(9) 0.0011(8)
C6 0.0249(11) 0.0154(10) 0.0252(11) -0.0035(8) 0.0015(9) -0.0008(8)
C7 0.0218(11) 0.0202(10) 0.0130(10) -0.0021(8) 0.0020(8) -0.0018(8)
C8 0.0181(10) 0.0232(10) 0.0179(10) -0.0025(8) 0.0029(8) 0.0002(8)
C9 0.0230(11) 0.0172(10) 0.0172(10) -0.0026(8) 0.0027(8) 0.0011(8)
C10 0.0238(11) 0.0217(10) 0.0173(10) -0.0013(8) 0.0025(8) -0.0052(8)
C11 0.0181(10) 0.0203(10) 0.0245(11) -0.0042(8) 0.0020(8) 0.0012(8)
C12 0.0178(10) 0.0156(9) 0.0202(10) -0.0029(8) 0.0034(8) 0.0017(8)
O2 0.0322(9) 0.0162(7) 0.0396(9) 0.0054(6) -0.0044(7) 0.0000(6)
O3 0.0217(8) 0.0181(7) 0.0349(9) 0.0010(6) 0.0030(6) -0.0024(6)
O4 0.0167(8) 0.0247(8) 0.0444(10) 0.0008(7) 0.0019(7) 0.0015(6)
O5 0.0307(9) 0.0165(7) 0.0457(10) 0.0044(7) 0.0147(7) 0.0061(6)
C13 0.0238(11) 0.0208(10) 0.0153(10) -0.0003(8) 0.0031(8) 0.0001(8)
C14 0.0188(10) 0.0193(10) 0.0137(10) 0.0006(7) 0.0029(7) 0.0002(8)
C15 0.0249(11) 0.0211(10) 0.0236(11) 0.0016(8) 0.0051(9) 0.0051(8)
C16 0.0169(11) 0.0363(12) 0.0287(12) 0.0026(9) 0.0050(9) 0.0046(9)
C17 0.0206(11) 0.0317(12) 0.0246(11) 0.0000(9) 0.0043(9) -0.0057(9)
C18 0.0254(11) 0.0193(10) 0.0204(11) -0.0015(8) 0.0053(8) -0.0021(8)
C19 0.0200(10) 0.0181(9) 0.0134(10) -0.0013(7) 0.0030(8) 0.0015(8)
C20 0.0229(11) 0.0188(10) 0.0177(10) -0.0001(8) 0.0050(8) 0.0019(8)
O6 0.0462(11) 0.0336(9) 0.0398(10) -0.0098(7) 0.0226(8) -0.0170(8)

loop_
_atom_type_symbol
_atom_type_description
_atom_type_scat_dispersion_real
_atom_type_scat_dispersion_imag
_atom_type_scat_source
C C 0.0033 0.0016 'International Tables Vol C Tables 4.2.6.8 and 6.1.1.4'
H H 0.0000 0.0000 'International Tables Vol C Tables 4.2.6.8 and 6.1.1.4'
Mn Mn 0.3368 0.7283 'International Tables Vol C Tables 4.2.6.8 and 6.1.1.4'
N N 0.0061 0.0033 'International Tables Vol C Tables 4.2.6.8 and 6.1.1.4'
O O 0.0106 0.0060 'International Tables Vol C Tables 4.2.6.8 and 6.1.1.4'

loop_
_geom_angle_atom_site_label_1
_geom_angle_atom_site_label_2
_geom_angle_atom_site_label_3
_geom_angle
_geom_angle_site_symmetry_1
_geom_angle_site_symmetry_3
O1 Mn1 O1 180.00(10) 3 .
O1 Mn1 N1 91.23(7) 3 3
O1 Mn1 N1 88.77(7) 3 .
O1 Mn1 N1 88.77(7) . 3
O1 Mn1 N1 91.23(7) . .
O1 Mn1 N3 90.52(6) 3 4_465
O1 Mn1 N3 90.52(6) . 2_645
O1 Mn1 N3 89.48(6) . 4_465
O1 Mn1 N3 89.48(6) 3 2_645
N1 Mn1 N1 180.0 . 3
N1 Mn1 N3 92.16(6) 3 2_645
N1 Mn1 N3 87.84(6) 3 4_465
N1 Mn1 N3 92.16(6) . 4_465
N1 Mn1 N3 87.84(6) . 2_645
N3 Mn1 N3 180.00(11) 4_465 2_645
Mn1 O1 H1A 125.2 . .
Mn1 O1 H1B 129.0 . .
H1A O1 H1B 104.7 . .
C1 N1 Mn1 133.47(13) . .
C1 N1 C2 105.61(16) . .
C2 N1 Mn1 120.80(13) . .
C1 N2 C3 107.08(16) . .
C1 N2 C4 127.73(17) . .
C3 N2 C4 125.13(16) . .
C11 N3 Mn1 131.85(13) . 2_655
C12 N3 Mn1 125.03(13) . 2_655
C12 N3 C11 102.81(16) . .
N5 N4 C10 120.83(16) . .
C12 N4 N5 109.89(16) . .
C12 N4 C10 129.19(17) . .
C11 N5 N4 102.73(16) . .
N1 C1 N2 111.04(17) . .
N1 C1 H1 124.5 . .
N2 C1 H1 124.5 . .
N1 C2 H2 125.0 . .
C3 C2 N1 110.08(18) . .
C3 C2 H2 125.0 . .
N2 C3 H3 126.9 . .
C2 C3 N2 106.18(17) . .
C2 C3 H3 126.9 . .
C5 C4 N2 118.33(18) . .
C5 C4 C9 120.75(18) . .
C9 C4 N2 120.92(17) . .
C4 C5 H5 120.5 . .
C4 C5 C6 119.09(19) . .
C6 C5 H5 120.5 . .
C5 C6 H6 119.3 . .
C5 C6 C7 121.37(19) . .
C7 C6 H6 119.3 . .
C6 C7 C8 118.78(18) . .
C6 C7 C10 120.07(18) . .
C8 C7 C10 121.14(18) . .
C7 C8 H8 119.7 . .
C9 C8 C7 120.62(19) . .
C9 C8 H8 119.7 . .
C4 C9 H9 120.3 . .
C8 C9 C4 119.38(18) . .
C8 C9 H9 120.3 . .
N4 C10 C7 112.78(16) . .
N4 C10 H10A 109.0 . .
N4 C10 H10B 109.0 . .
C7 C10 H10A 109.0 . .
C7 C10 H10B 109.0 . .
H10A C10 H10B 107.8 . .
N3 C11 H11 122.8 . .
N5 C11 N3 114.36(18) . .
N5 C11 H11 122.8 . .
N3 C12 H12 124.9 . .
N4 C12 N3 110.21(17) . .
N4 C12 H12 124.9 . .
C13 O3 H3A 109.7 . .
O2 C13 O3 120.81(19) . .
O2 C13 C14 117.75(18) . .
O3 C13 C14 121.44(18) . .
C15 C14 C13 114.42(17) . .
C15 C14 C19 117.87(17) . .
C19 C14 C13 127.71(18) . .
C14 C15 H15 118.5 . .
C16 C15 C14 123.09(19) . .
C16 C15 H15 118.5 . .
C15 C16 H16 120.5 . .
C17 C16 C15 119.09(19) . .
C17 C16 H16 120.5 . .
C16 C17 H17 120.5 . .
C16 C17 C18 118.98(19) . .
C18 C17 H17 120.5 . .
C17 C18 H18 118.5 . .
C17 C18 C19 123.05(19) . .
C19 C18 H18 118.5 . .
C14 C19 C20 128.09(17) . .
C18 C19 C14 117.91(18) . .
C18 C19 C20 113.98(17) . .
O4 C20 C19 121.01(17) . .
O5 C20 O4 120.55(18) . .
O5 C20 C19 118.44(18) . .
H6A O6 H6B 104.6 . .

loop_
_geom_bond_atom_site_label_1
_geom_bond_atom_site_label_2
_geom_bond_distance
_geom_bond_site_symmetry_2
Mn1 O1 2.1678(19) 3
Mn1 O1 2.1678(19) .
Mn1 N1 2.2634(18) 3
Mn1 N1 2.2634(18) .
Mn1 N3 2.269(2) 4_465
Mn1 N3 2.269(2) 2_645
O1 H1A 0.8529 .
O1 H1B 0.8632 .
N1 C1 1.322(3) .
N1 C2 1.382(3) .
N2 C1 1.354(2) .
N2 C3 1.382(3) .
N2 C4 1.434(2) .
N3 C11 1.366(2) .
N3 C12 1.337(3) .
N4 N5 1.370(2) .
N4 C10 1.469(3) .
N4 C12 1.327(2) .
N5 C11 1.318(3) .
C1 H1 0.9500 .
C2 H2 0.9500 .
C2 C3 1.346(3) .
C3 H3 0.9500 .
C4 C5 1.386(3) .
C4 C9 1.394(3) .
C5 H5 0.9500 .
C5 C6 1.387(3) .
C6 H6 0.9500 .
C6 C7 1.393(3) .
C7 C8 1.394(3) .
C7 C10 1.514(3) .
C8 H8 0.9500 .
C8 C9 1.392(3) .
C9 H9 0.9500 .
C10 H10A 0.9900 .
C10 H10B 0.9900 .
C11 H11 0.9500 .
C12 H12 0.9500 .
O2 C13 1.246(2) .
O3 H3A 0.8204 .
O3 C13 1.275(3) .
O4 C20 1.285(3) .
O5 C20 1.231(2) .
C13 C14 1.522(3) .
C14 C15 1.400(3) .
C14 C19 1.418(3) .
C15 H15 0.9500 .
C15 C16 1.385(3) .
C16 H16 0.9500 .
C16 C17 1.385(3) .
C17 H17 0.9500 .
C17 C18 1.385(3) .
C18 H18 0.9500 .
C18 C19 1.403(3) .
C19 C20 1.525(3) .
O6 H6A 0.8494 .
O6 H6B 0.8501 .

loop_
_geom_hbond_atom_site_label_D
_geom_hbond_atom_site_label_H
_geom_hbond_atom_site_label_A
_geom_hbond_distance_DH
_geom_hbond_distance_HA
_geom_hbond_distance_DA
_geom_hbond_angle_DHA
_geom_hbond_site_symmetry_A
_geom_hbond_publ_flag
O1 H1A O6 0.85 1.78 2.625(2) 169.8 . yes
O1 H1B O2 0.86 1.91 2.728(2) 158.7 . yes
C2 H2 O1 0.95 2.66 3.133(3) 111.6 3 yes
C3 H3 N5 0.95 2.61 3.510(3) 157.7 1_455 yes
C10 H10B O5 0.99 2.50 3.279(3) 135.1 1_565 yes
C11 H11 O3 0.95 2.57 3.439(3) 152.6 2_755 yes
C12 H12 O5 0.95 2.52 3.287(3) 137.8 1_565 yes
O3 H3A O4 0.82 1.57 2.387(2) 178.7 . yes
O6 H6A O5 0.85 1.90 2.746(2) 176.8 4 yes
O6 H6B O2 0.85 1.86 2.704(2) 174.1 3_655 yes

loop_
_geom_torsion_atom_site_label_1
_geom_torsion_atom_site_label_2
_geom_torsion_atom_site_label_3
_geom_torsion_atom_site_label_4
_geom_torsion
_geom_torsion_site_symmetry_1
_geom_torsion_site_symmetry_2
_geom_torsion_site_symmetry_3
_geom_torsion_site_symmetry_4
Mn1 N1 C1 N2 175.49(13) . . . .
Mn1 N1 C2 C3 -175.93(13) . . . .
Mn1 N3 C11 N5 173.69(13) 2_655 . . .
Mn1 N3 C12 N4 -174.33(12) 2_655 . . .
N1 C2 C3 N2 -0.6(2) . . . .
N2 C4 C5 C6 178.98(17) . . . .
N2 C4 C9 C8 180.00(17) . . . .
N4 N5 C11 N3 0.0(2) . . . .
N5 N4 C10 C7 87.9(2) . . . .
N5 N4 C12 N3 0.2(2) . . . .
C1 N1 C2 C3 0.7(2) . . . .
C1 N2 C3 C2 0.3(2) . . . .
C1 N2 C4 C5 143.3(2) . . . .
C1 N2 C4 C9 -37.5(3) . . . .
C2 N1 C1 N2 -0.6(2) . . . .
C3 N2 C1 N1 0.2(2) . . . .
C3 N2 C4 C5 -33.2(3) . . . .
C3 N2 C4 C9 145.91(19) . . . .
C4 N2 C1 N1 -176.85(17) . . . .
C4 N2 C3 C2 177.41(17) . . . .
C4 C5 C6 C7 0.9(3) . . . .
C5 C4 C9 C8 -0.9(3) . . . .
C5 C6 C7 C8 -0.6(3) . . . .
C5 C6 C7 C10 177.89(18) . . . .
C6 C7 C8 C9 -0.4(3) . . . .
C6 C7 C10 N4 116.0(2) . . . .
C7 C8 C9 C4 1.2(3) . . . .
C8 C7 C10 N4 -65.5(2) . . . .
C9 C4 C5 C6 -0.2(3) . . . .
C10 N4 N5 C11 -176.97(17) . . . .
C10 N4 C12 N3 176.73(17) . . . .
C10 C7 C8 C9 -178.94(17) . . . .
C11 N3 C12 N4 -0.2(2) . . . .
C12 N3 C11 N5 0.1(2) . . . .
C12 N4 N5 C11 -0.1(2) . . . .
C12 N4 C10 C7 -88.4(2) . . . .
O2 C13 C14 C15 -4.7(3) . . . .
O2 C13 C14 C19 174.98(19) . . . .
O3 C13 C14 C15 175.35(18) . . . .
O3 C13 C14 C19 -5.0(3) . . . .
C13 C14 C15 C16 -179.83(18) . . . .
C13 C14 C19 C18 179.42(18) . . . .
C13 C14 C19 C20 -2.4(3) . . . .
C14 C15 C16 C17 0.3(3) . . . .
C14 C19 C20 O4 3.2(3) . . . .
C14 C19 C20 O5 -176.26(19) . . . .
C15 C14 C19 C18 -0.9(3) . . . .
C15 C14 C19 C20 177.31(18) . . . .
C15 C16 C17 C18 -0.6(3) . . . .
C16 C17 C18 C19 0.1(3) . . . .
C17 C18 C19 C14 0.7(3) . . . .
C17 C18 C19 C20 -177.81(19) . . . .
C18 C19 C20 O4 -178.48(18) . . . .
C18 C19 C20 O5 2.0(3) . . . .
C19 C14 C15 C16 0.5(3) . . . .
